data_7028200
loop_
_publ_author_name
'M\"obus, Juri'
'Kehr, Gerald'
'Daniliuc, Constantin G.'
'Fr\"ohlich, Roland'
'Erker, Gerhard'

_publ_section_title
;
 Borata-alkene derivatives conveniently made by frustrated Lewis pair
 chemistry.
;
_journal_issue 2
_journal_name_full 'Dalton transactions (Cambridge, England : 2003)'
_journal_page_first 632
_journal_page_last 638
_journal_paper_doi 10.1039/c3dt52373j
_journal_volume 43
_journal_year 2014
_chemical_formula_sum 'C25 H33 P'
_chemical_formula_weight 364.48
_chemical_name_systematic
; 
 ? 
;
_space_group_IT_number 9
_symmetry_cell_setting monoclinic
_symmetry_space_group_name_Hall 'C -2yc'
_symmetry_space_group_name_H-M 'C 1 c 1'
_atom_sites_solution_hydrogens geom
_atom_sites_solution_primary direct
_atom_sites_solution_secondary difmap
_audit_creation_method SHELXL-97
_cell_angle_alpha 90.00
_cell_angle_beta 108.3410(10)
_cell_angle_gamma 90.00
_cell_formula_units_Z 4
_cell_length_a 16.95660(10)
_cell_length_b 9.47770(10)
_cell_length_c 15.61850(10)
_cell_measurement_reflns_used 1956
_cell_measurement_temperature 223(2)
_cell_measurement_theta_max 68.25
_cell_measurement_theta_min 0.88
_cell_volume 2382.53(4)
_computing_cell_refinement 'Collect (Nonius B.V., 1998)'
_computing_data_collection 'Collect (Nonius B.V., 1998)'
_computing_data_reduction 'Denzo-SMN (Otwinowski & Minor, 1997)'
_computing_molecular_graphics 'XP (BrukerAXS, 2000)'
_computing_publication_material 'SHELXL-97 (Sheldrick, 1997)'
_computing_structure_refinement 'SHELXL-97 (Sheldrick, 1997)'
_computing_structure_solution 'SHELXS-97 (Sheldrick, 1990)'
_diffrn_ambient_temperature 223(2)
_diffrn_measured_fraction_theta_full 0.960
_diffrn_measured_fraction_theta_max 0.960
_diffrn_measurement_device_type 'Nonius KappaCCD APEXII'
_diffrn_measurement_method '\w and \f scans'
_diffrn_radiation_monochromator graphite
_diffrn_radiation_source 'fine-focus sealed tube'
_diffrn_radiation_type CuK\a
_diffrn_radiation_wavelength 1.54178
_diffrn_reflns_av_R_equivalents 0.047
_diffrn_reflns_av_sigmaI/netI 0.0549
_diffrn_reflns_limit_h_max 19
_diffrn_reflns_limit_h_min -19
_diffrn_reflns_limit_k_max 11
_diffrn_reflns_limit_k_min -10
_diffrn_reflns_limit_l_max 18
_diffrn_reflns_limit_l_min -18
_diffrn_reflns_number 6371
_diffrn_reflns_theta_full 66.76
_diffrn_reflns_theta_max 66.76
_diffrn_reflns_theta_min 5.42
_exptl_absorpt_coefficient_mu 1.032
_exptl_absorpt_correction_T_max 0.9796
_exptl_absorpt_correction_T_min 0.8861
_exptl_absorpt_correction_type multi-scan
_exptl_absorpt_process_details 'Denzo (Otwinowski, Borek, Majewski & Minor, 2003)'
_exptl_crystal_colour 'pale yellow'
_exptl_crystal_density_diffrn 1.016
_exptl_crystal_density_method 'not measured'
_exptl_crystal_description plate
_exptl_crystal_F_000 792
_exptl_crystal_size_max 0.12
_exptl_crystal_size_mid 0.05
_exptl_crystal_size_min 0.02
_refine_diff_density_max 0.180
_refine_diff_density_min -0.179
_refine_diff_density_rms 0.035
_refine_ls_abs_structure_details 'Flack H D (1983), Acta Cryst. A39, 876-881'
_refine_ls_abs_structure_Flack 0.48(4)
_refine_ls_extinction_method none
_refine_ls_goodness_of_fit_ref 1.035
_refine_ls_hydrogen_treatment constr
_refine_ls_matrix_type full
_refine_ls_number_parameters 244
_refine_ls_number_reflns 3532
_refine_ls_number_restraints 32
_refine_ls_restrained_S_all 1.060
_refine_ls_R_factor_all 0.0759
_refine_ls_R_factor_gt 0.0576
_refine_ls_shift/su_max 0.000
_refine_ls_shift/su_mean 0.000
_refine_ls_structure_factor_coef Fsqd
_refine_ls_weighting_details 'calc w=1/[\s^2^(Fo^2^)+(0.0489P)^2^+2.4542P] where P=(Fo^2^+2Fc^2^)/3'
_refine_ls_weighting_scheme calc
_refine_ls_wR_factor_gt 0.1289
_refine_ls_wR_factor_ref 0.1424
_reflns_number_gt 2848
_reflns_number_total 3532
_reflns_threshold_expression >2sigma(I)
_cod_data_source_file c3dt52373j.txt
_cod_data_source_block erk7186
_cod_original_cell_volume 2382.53(3)
_cod_original_sg_symbol_H-M Cc
_cod_database_code 7028200

loop_
_symmetry_equiv_pos_as_xyz
'x, y, z'
'x, -y, z+1/2'
'x+1/2, y+1/2, z'
'x+1/2, -y+1/2, z+1/2'

loop_
_atom_site_label
_atom_site_type_symbol
_atom_site_fract_x
_atom_site_fract_y
_atom_site_fract_z
_atom_site_U_iso_or_equiv
_atom_site_adp_type
_atom_site_occupancy
_atom_site_symmetry_multiplicity
_atom_site_calc_flag
_atom_site_refinement_flags
P1 P 0.08335(6) 0.96864(11) 0.06307(7) 0.0501(3) Uani 1 1 d .
C1 C 0.1035(3) 0.7898(5) 0.0962(3) 0.0577(11) Uani 1 1 d .
C2 C 0.1101(3) 0.6638(5) 0.1015(4) 0.0641(12) Uani 1 1 d .
C3 C 0.1185(3) 0.5127(6) 0.1091(5) 0.0837(16) Uani 1 1 d .
C4 C 0.1354(4) 0.4396(7) 0.0391(5) 0.111(2) Uani 1 1 d U
H4A H 0.1415 0.3410 0.0421 0.133 Uiso 1 1 calc R
H4B H 0.1407 0.4891 -0.0110 0.133 Uiso 1 1 calc R
C5 C 0.1091(5) 0.4489(7) 0.1887(6) 0.120(2) Uani 1 1 d U
H5A H 0.1204 0.3486 0.1884 0.180 Uiso 1 1 calc R
H5B H 0.0527 0.4631 0.1897 0.180 Uiso 1 1 calc R
H5C H 0.1478 0.4918 0.2417 0.180 Uiso 1 1 calc R
C6 C 0.1845(3) 1.0434(5) 0.1053(3) 0.0520(10) Uani 1 1 d .
C7 C 0.2494(3) 1.1084(5) 0.1184(3) 0.0571(11) Uani 1 1 d .
C8 C 0.3266(3) 1.1835(6) 0.1355(4) 0.0696(13) Uani 1 1 d .
C9 C 0.3420(4) 1.3012(7) 0.1917(4) 0.0979(19) Uani 1 1 d U
H9A H 0.3909 1.3539 0.2005 0.117 Uiso 1 1 calc R
H9B H 0.3036 1.3279 0.2209 0.117 Uiso 1 1 calc R
C10 C 0.3826(4) 1.1378(9) 0.0894(5) 0.123(3) Uani 1 1 d U
H10A H 0.3541 1.1369 0.0250 0.184 Uiso 1 1 calc R
H10B H 0.4022 1.0436 0.1094 0.184 Uiso 1 1 calc R
H10C H 0.4295 1.2020 0.1027 0.184 Uiso 1 1 calc R
C11 C 0.0297(2) 1.0418(4) 0.1398(3) 0.0504(9) Uani 1 1 d .
C12 C 0.0623(3) 1.0358(5) 0.2354(3) 0.0553(10) Uani 1 1 d .
C13 C 0.0189(3) 1.1066(6) 0.2852(4) 0.0713(14) Uani 1 1 d .
H13 H 0.0401 1.1030 0.3484 0.086 Uiso 1 1 calc R
C14 C -0.0537(3) 1.1819(6) 0.2463(4) 0.0814(16) Uani 1 1 d .
C15 C -0.0848(3) 1.1821(5) 0.1527(4) 0.0771(15) Uani 1 1 d .
H15 H -0.1344 1.2313 0.1248 0.093 Uiso 1 1 calc R
C16 C -0.0463(3) 1.1131(5) 0.0983(3) 0.0598(11) Uani 1 1 d .
C17 C 0.1401(3) 0.9564(5) 0.2871(3) 0.0591(11) Uani 1 1 d .
H17 H 0.1653 0.9182 0.2427 0.071 Uiso 1 1 calc R
C18 C 0.1181(4) 0.8307(7) 0.3376(4) 0.0850(16) Uani 1 1 d .
H18A H 0.0938 0.8652 0.3821 0.127 Uiso 1 1 calc R
H18B H 0.1680 0.7775 0.3675 0.127 Uiso 1 1 calc R
H18C H 0.0785 0.7702 0.2950 0.127 Uiso 1 1 calc R
C19 C 0.2044(3) 1.0537(7) 0.3514(3) 0.0871(17) Uani 1 1 d .
H19A H 0.2158 1.1330 0.3179 0.131 Uiso 1 1 calc R
H19B H 0.2553 1.0015 0.3790 0.131 Uiso 1 1 calc R
H19C H 0.1827 1.0880 0.3980 0.131 Uiso 1 1 calc R
C20 C -0.0985(5) 1.2612(9) 0.3024(6) 0.126(3) Uani 1 1 d U
H20 H -0.0699 1.2066 0.3574 0.151 Uiso 1 1 calc R
C21 C -0.0567(5) 1.3891(8) 0.3398(6) 0.135(3) Uani 1 1 d .
H21A H -0.0462 1.4446 0.2924 0.202 Uiso 1 1 calc R
H21B H -0.0044 1.3665 0.3853 0.202 Uiso 1 1 calc R
H21C H -0.0913 1.4427 0.3672 0.202 Uiso 1 1 calc R
C22 C -0.1747(6) 1.2089(13) 0.2990(8) 0.188(5) Uani 1 1 d .
H22A H -0.2163 1.2427 0.2448 0.281 Uiso 1 1 calc R
H22B H -0.1886 1.2402 0.3515 0.281 Uiso 1 1 calc R
H22C H -0.1731 1.1066 0.2981 0.281 Uiso 1 1 calc R
C23 C -0.0875(3) 1.1188(6) -0.0051(4) 0.0785(16) Uani 1 1 d .
H23 H -0.0598 1.0479 -0.0324 0.094 Uiso 1 1 calc R
C24 C -0.1800(4) 1.0814(9) -0.0324(5) 0.129(3) Uani 1 1 d .
H24A H -0.2097 1.1550 -0.0121 0.194 Uiso 1 1 calc R
H24B H -0.1869 0.9924 -0.0048 0.194 Uiso 1 1 calc R
H24C H -0.2021 1.0730 -0.0975 0.194 Uiso 1 1 calc R
C25 C -0.0751(5) 1.2636(8) -0.0421(5) 0.123(3) Uani 1 1 d .
H25A H -0.0985 1.2631 -0.1073 0.185 Uiso 1 1 calc R
H25B H -0.0162 1.2847 -0.0250 0.185 Uiso 1 1 calc R
H25C H -0.1029 1.3349 -0.0173 0.185 Uiso 1 1 calc R

loop_
_atom_site_aniso_label
_atom_site_aniso_U_11
_atom_site_aniso_U_22
_atom_site_aniso_U_33
_atom_site_aniso_U_23
_atom_site_aniso_U_13
_atom_site_aniso_U_12
P1 0.0584(5) 0.0455(5) 0.0471(5) -0.0036(6) 0.0175(4) -0.0053(6)
C1 0.056(2) 0.054(3) 0.066(3) -0.008(2) 0.023(2) -0.005(2)
C2 0.052(2) 0.042(3) 0.096(3) -0.001(2) 0.021(2) -0.0042(19)
C3 0.061(3) 0.055(3) 0.125(5) 0.001(3) 0.015(3) -0.006(2)
C4 0.111(4) 0.064(4) 0.148(5) -0.016(4) 0.028(4) 0.020(3)
C5 0.122(5) 0.085(4) 0.149(6) 0.026(4) 0.039(4) -0.008(4)
C6 0.066(3) 0.046(2) 0.051(2) 0.004(2) 0.027(2) 0.003(2)
C7 0.065(3) 0.048(3) 0.062(3) 0.006(2) 0.027(2) -0.003(2)
C8 0.057(3) 0.069(3) 0.085(3) 0.012(3) 0.025(3) -0.010(2)
C9 0.092(4) 0.092(4) 0.106(4) -0.012(4) 0.026(3) -0.032(3)
C10 0.098(4) 0.140(6) 0.150(6) -0.017(5) 0.069(4) -0.026(4)
C11 0.052(2) 0.044(2) 0.056(2) -0.002(2) 0.0165(18) -0.0070(18)
C12 0.056(2) 0.057(3) 0.057(3) -0.008(2) 0.024(2) -0.017(2)
C13 0.070(3) 0.082(4) 0.077(3) -0.026(3) 0.044(3) -0.019(3)
C14 0.071(3) 0.077(4) 0.111(5) -0.039(3) 0.049(3) -0.018(3)
C15 0.057(3) 0.055(3) 0.124(5) -0.013(3) 0.035(3) 0.007(2)
C16 0.056(3) 0.047(2) 0.072(3) -0.001(2) 0.013(2) -0.003(2)
C17 0.058(3) 0.074(3) 0.046(2) -0.004(2) 0.019(2) -0.010(2)
C18 0.097(4) 0.090(4) 0.075(3) 0.013(3) 0.038(3) -0.005(3)
C19 0.073(3) 0.114(5) 0.064(3) -0.013(3) 0.006(3) -0.014(3)
C20 0.108(4) 0.123(5) 0.176(6) -0.063(5) 0.088(4) -0.015(4)
C21 0.174(7) 0.109(6) 0.154(7) -0.062(5) 0.098(6) -0.010(5)
C22 0.126(7) 0.246(14) 0.241(12) -0.099(10) 0.130(8) -0.046(7)
C23 0.062(3) 0.075(4) 0.086(4) 0.005(3) 0.004(3) 0.013(3)
C24 0.089(5) 0.138(7) 0.125(6) 0.005(5) -0.017(4) -0.035(4)
C25 0.133(6) 0.107(6) 0.108(5) 0.031(4) 0.007(4) -0.020(5)

loop_
_atom_type_symbol
_atom_type_description
_atom_type_scat_dispersion_real
_atom_type_scat_dispersion_imag
_atom_type_scat_source
C C 0.0181 0.0091 'International Tables Vol C Tables 4.2.6.8 and 6.1.1.4'
H H 0.0000 0.0000 'International Tables Vol C Tables 4.2.6.8 and 6.1.1.4'
P P 0.2955 0.4335 'International Tables Vol C Tables 4.2.6.8 and 6.1.1.4'

loop_
_geom_angle_atom_site_label_1
_geom_angle_atom_site_label_2
_geom_angle_atom_site_label_3
_geom_angle
C1 P1 C6 101.4(2)
C1 P1 C11 104.9(2)
C6 P1 C11 102.91(18)
C2 C1 P1 167.6(4)
C1 C2 C3 179.3(6)
C4 C3 C5 125.0(6)
C4 C3 C2 117.9(6)
C5 C3 C2 117.1(6)
C3 C4 H4A 120.0
C3 C4 H4B 120.0
H4A C4 H4B 120.0
C3 C5 H5A 109.5
C3 C5 H5B 109.5
H5A C5 H5B 109.5
C3 C5 H5C 109.5
H5A C5 H5C 109.5
H5B C5 H5C 109.5
C7 C6 P1 167.3(4)
C6 C7 C8 178.9(5)
C9 C8 C10 122.5(5)
C9 C8 C7 119.5(5)
C10 C8 C7 117.9(5)
C8 C9 H9A 120.0
C8 C9 H9B 120.0
H9A C9 H9B 120.0
C8 C10 H10A 109.5
C8 C10 H10B 109.5
H10A C10 H10B 109.5
C8 C10 H10C 109.5
H10A C10 H10C 109.5
H10B C10 H10C 109.5
C16 C11 C12 119.7(4)
C16 C11 P1 116.3(3)
C12 C11 P1 123.9(3)
C13 C12 C11 117.8(4)
C13 C12 C17 117.7(4)
C11 C12 C17 124.5(4)
C14 C13 C12 123.6(5)
C14 C13 H13 118.2
C12 C13 H13 118.2
C13 C14 C15 116.9(4)
C13 C14 C20 122.4(6)
C15 C14 C20 120.7(6)
C16 C15 C14 123.2(5)
C16 C15 H15 118.4
C14 C15 H15 118.4
C15 C16 C11 118.7(4)
C15 C16 C23 118.5(4)
C11 C16 C23 122.8(4)
C12 C17 C19 111.8(4)
C12 C17 C18 110.3(4)
C19 C17 C18 111.5(4)
C12 C17 H17 107.7
C19 C17 H17 107.7
C18 C17 H17 107.7
C17 C18 H18A 109.5
C17 C18 H18B 109.5
H18A C18 H18B 109.5
C17 C18 H18C 109.5
H18A C18 H18C 109.5
H18B C18 H18C 109.5
C17 C19 H19A 109.5
C17 C19 H19B 109.5
H19A C19 H19B 109.5
C17 C19 H19C 109.5
H19A C19 H19C 109.5
H19B C19 H19C 109.5
C22 C20 C21 131.5(7)
C22 C20 C14 115.7(7)
C21 C20 C14 112.3(6)
C22 C20 H20 92.5
C21 C20 H20 92.5
C14 C20 H20 92.5
C20 C21 H21A 109.5
C20 C21 H21B 109.5
H21A C21 H21B 109.5
C20 C21 H21C 109.5
H21A C21 H21C 109.5
H21B C21 H21C 109.5
C20 C22 H22A 109.5
C20 C22 H22B 109.5
H22A C22 H22B 109.5
C20 C22 H22C 109.5
H22A C22 H22C 109.5
H22B C22 H22C 109.5
C25 C23 C24 110.7(5)
C25 C23 C16 110.8(5)
C24 C23 C16 111.7(5)
C25 C23 H23 107.8
C24 C23 H23 107.8
C16 C23 H23 107.8
C23 C24 H24A 109.5
C23 C24 H24B 109.5
H24A C24 H24B 109.5
C23 C24 H24C 109.5
H24A C24 H24C 109.5
H24B C24 H24C 109.5
C23 C25 H25A 109.5
C23 C25 H25B 109.5
H25A C25 H25B 109.5
C23 C25 H25C 109.5
H25A C25 H25C 109.5
H25B C25 H25C 109.5

loop_
_geom_bond_atom_site_label_1
_geom_bond_atom_site_label_2
_geom_bond_distance
P1 C1 1.774(5)
P1 C6 1.780(5)
P1 C11 1.852(4)
C1 C2 1.200(6)
C2 C3 1.440(7)
C3 C4 1.398(9)
C3 C5 1.436(9)
C4 H4A 0.9400
C4 H4B 0.9400
C5 H5A 0.9700
C5 H5B 0.9700
C5 H5C 0.9700
C6 C7 1.220(6)
C7 C8 1.440(6)
C8 C9 1.393(7)
C8 C10 1.427(8)
C9 H9A 0.9400
C9 H9B 0.9400
C10 H10A 0.9700
C10 H10B 0.9700
C10 H10C 0.9700
C11 C16 1.417(6)
C11 C12 1.421(6)
C12 C13 1.399(6)
C12 C17 1.514(6)
C13 C14 1.386(8)
C13 H13 0.9400
C14 C15 1.389(8)
C14 C20 1.527(8)
C15 C16 1.387(7)
C15 H15 0.9400
C16 C23 1.545(7)
C17 C19 1.535(7)
C17 C18 1.538(7)
C17 H17 0.9900
C18 H18A 0.9700
C18 H18B 0.9700
C18 H18C 0.9700
C19 H19A 0.9700
C19 H19B 0.9700
C19 H19C 0.9700
C20 C22 1.369(10)
C20 C21 1.432(10)
C20 H20 0.9900
C21 H21A 0.9700
C21 H21B 0.9700
C21 H21C 0.9700
C22 H22A 0.9700
C22 H22B 0.9700
C22 H22C 0.9700
C23 C25 1.529(9)
C23 C24 1.532(8)
C23 H23 0.9900
C24 H24A 0.9700
C24 H24B 0.9700
C24 H24C 0.9700
C25 H25A 0.9700
C25 H25B 0.9700
C25 H25C 0.9700

loop_
_geom_torsion_atom_site_label_1
_geom_torsion_atom_site_label_2
_geom_torsion_atom_site_label_3
_geom_torsion_atom_site_label_4
_geom_torsion
C6 P1 C1 C2 -124.5(18)
C11 P1 C1 C2 128.6(18)
P1 C1 C2 C3 179(100)
C1 C2 C3 C4 -143(43)
C1 C2 C3 C5 37(43)
C1 P1 C6 C7 138.1(18)
C11 P1 C6 C7 -113.5(18)
P1 C6 C7 C8 -173(100)
C6 C7 C8 C9 -85(28)
C6 C7 C8 C10 99(28)
C1 P1 C11 C16 -128.4(3)
C6 P1 C11 C16 125.8(3)
C1 P1 C11 C12 54.7(4)
C6 P1 C11 C12 -51.1(4)
C16 C11 C12 C13 -2.6(6)
P1 C11 C12 C13 174.2(3)
C16 C11 C12 C17 176.6(4)
P1 C11 C12 C17 -6.6(6)
C11 C12 C13 C14 0.0(7)
C17 C12 C13 C14 -179.3(5)
C12 C13 C14 C15 1.8(8)
C12 C13 C14 C20 -178.4(5)
C13 C14 C15 C16 -0.9(8)
C20 C14 C15 C16 179.3(5)
C14 C15 C16 C11 -1.7(7)
C14 C15 C16 C23 179.1(5)
C12 C11 C16 C15 3.4(6)
P1 C11 C16 C15 -173.6(4)
C12 C11 C16 C23 -177.3(4)
P1 C11 C16 C23 5.6(5)
C13 C12 C17 C19 -58.0(5)
C11 C12 C17 C19 122.8(5)
C13 C12 C17 C18 66.6(6)
C11 C12 C17 C18 -112.6(5)
C13 C14 C20 C22 -112.8(10)
C15 C14 C20 C22 66.9(11)
C13 C14 C20 C21 74.9(10)
C15 C14 C20 C21 -105.3(8)
C15 C16 C23 C25 74.9(6)
C11 C16 C23 C25 -104.4(6)
C15 C16 C23 C24 -49.0(7)
C11 C16 C23 C24 131.7(5)
